data_4134807
loop_
_publ_author_name
'Han, Xiao-Ni'
'Han, Ying'
'Chen, Chuan-Feng'

_publ_section_title
;
 Pagoda[4]arene and <i>i</i>-Pagoda[4]arene.
;
_journal_name_full 'Journal of the American Chemical Society'
_journal_paper_doi 10.1021/jacs.0c00624
_journal_year 2020
_chemical_formula_moiety 'F6 P, 1(C68 H56 O8), C5 H9 N2'
_chemical_formula_sum 'C73 H65 F6 N2 O8 P'
_chemical_formula_weight 1243.24
_space_group_crystal_system monoclinic
_space_group_IT_number 14
_space_group_name_Hall '-P 2ybc'
_space_group_name_H-M_alt 'P 1 21/c 1'
_atom_sites_solution_hydrogens geom
_atom_sites_solution_primary direct
_audit_creation_date 2020-03-19
_audit_creation_method
;
Olex2 1.2
(compiled 2017.08.10 svn.r3458 for OlexSys, GUI svn.r5381)
;
_cell_angle_alpha 90
_cell_angle_beta 101.989(3)
_cell_angle_gamma 90
_cell_formula_units_Z 4
_cell_length_a 11.5277(3)
_cell_length_b 25.8886(4)
_cell_length_c 21.7575(5)
_cell_measurement_reflns_used 9228
_cell_measurement_temperature 170.00(10)
_cell_measurement_theta_max 73.4770
_cell_measurement_theta_min 2.6520
_cell_volume 6351.6(3)
_computing_cell_refinement 'CrysAlisPro 1.171.40.67a (Rigaku OD, 2019)'
_computing_data_collection 'CrysAlisPro 1.171.40.67a (Rigaku OD, 2019)'
_computing_data_reduction 'CrysAlisPro 1.171.40.67a (Rigaku OD, 2019)'
_computing_molecular_graphics 'Olex2 (Dolomanov et al., 2009)'
_computing_publication_material 'Olex2 (Dolomanov et al., 2009)'
_computing_structure_refinement 'XH (Sheldrick, 2008)'
_computing_structure_solution 'SIR2004 (Burla et al., 2007)'
_diffrn_ambient_environment N~2~
_diffrn_ambient_temperature 170.00(10)
_diffrn_detector 'Hybrid Pixel Array Detector'
_diffrn_detector_area_resol_mean 10.0000
_diffrn_detector_type HyPix
_diffrn_measured_fraction_theta_full 0.998
_diffrn_measured_fraction_theta_max 0.965
_diffrn_measurement_details
;
List of Runs (angles in degrees, time in seconds):

  # Type    Start    End  Width  t~exp~   \w     \q     \k     \f   Frames
--------------------------------------------------------------------------
  1  \w    -51.00  16.00   0.50    1.00    --  -47.20  84.00 -24.00  134
  2  \w    -40.00  22.00   0.50    1.00    --  -47.20  38.00  90.00  124
  3  \w    -68.00 -43.00   0.50    4.50    --  -99.00  61.00  90.00   50
  4  \w    -76.00 -46.00   0.50    4.50    --  -99.00  84.00 -24.00   60
  5  \w    -66.00 -26.00   0.50    4.50    --  -99.00  61.00 -30.00   80
  6  \w    -67.00 -26.00   0.50    4.50    --  -99.00  61.00-180.00   82
  7  \w   -117.00 -80.00   0.50    4.50    --  -99.00 -84.00-145.00   74
  8  \w   -108.00 -81.00   0.50    1.00    --  -47.20-125.00 -60.00   54
  9  \w   -105.00 -75.00   0.50    1.00    --  -47.20-125.00   0.00   60
 10  \w    -24.00  60.00   0.50    1.00    --   47.20 -84.00-145.00  168
 11  \w     32.00 129.00   0.50    4.50    --  103.25 -84.00-145.00  194
 12  \w     97.00 157.00   0.50    4.50    --  103.25  45.00-120.00  120
 13  \w    142.00 168.00   0.50    4.50    --  103.25  61.00-120.00   52
 14  \w    114.00 168.00   0.50    4.50    --  103.25  45.00 -60.00  108
 15  \w    127.00 152.00   0.50    4.50    --  103.25  84.00 -24.00   50
 16  \w     99.00 167.00   0.50    4.50    --  103.25  45.00 -90.00  136
 17  \w     98.00 128.00   0.50    4.50    --  103.25  61.00-120.00   60
 18  \w     99.00 136.00   0.50    4.50    --  103.25  45.00-180.00   74
 19  \w     95.00 127.00   0.50    4.50    --  103.25  61.00-180.00   64
 20  \w     43.00  70.00   0.50    4.50    --  103.25 -61.00-120.00   54
 21  \w     42.00  68.00   0.50    4.50    --  103.25 -94.00 -60.00   52
 22  \w     32.00  67.00   0.50    4.50    --  103.25 -61.00   0.00   70
 23  \w     35.00  60.00   0.50    4.50    --  103.25 -61.00  60.00   50
 24  \w     40.00  75.00   0.50    4.50    --  103.25 -61.00  90.00   70
 25  \w   -102.00 -75.00   0.50    1.00    --  -47.20-125.00-180.00   54
 26  \w   -168.00-128.00   0.50    4.50    --  -99.00 -84.00-145.00   80
;
_diffrn_measurement_device 'four-circle diffractometer'
_diffrn_measurement_device_type 'XtaLAB Synergy R, HyPix'
_diffrn_measurement_method '\w scans'
_diffrn_orient_matrix_type 'CrysAlisPro convention (1999,Acta A55,543-557)'
_diffrn_orient_matrix_UB_11 -0.1335985000
_diffrn_orient_matrix_UB_12 0.0043895000
_diffrn_orient_matrix_UB_13 -0.0008781000
_diffrn_orient_matrix_UB_21 -0.0216233000
_diffrn_orient_matrix_UB_22 -0.0521253000
_diffrn_orient_matrix_UB_23 -0.0346440000
_diffrn_orient_matrix_UB_31 0.0188062000
_diffrn_orient_matrix_UB_32 -0.0283956000
_diffrn_orient_matrix_UB_33 0.0635351000
_diffrn_radiation_monochromator mirror
_diffrn_radiation_probe x-ray
_diffrn_radiation_type CuK\a
_diffrn_radiation_wavelength 1.54184
_diffrn_reflns_av_R_equivalents 0.0437
_diffrn_reflns_av_unetI/netI 0.0405
_diffrn_reflns_Laue_measured_fraction_full 0.998
_diffrn_reflns_Laue_measured_fraction_max 0.965
_diffrn_reflns_limit_h_max 14
_diffrn_reflns_limit_h_min -14
_diffrn_reflns_limit_k_max 22
_diffrn_reflns_limit_k_min -32
_diffrn_reflns_limit_l_max 27
_diffrn_reflns_limit_l_min -23
_diffrn_reflns_number 46929
_diffrn_reflns_point_group_measured_fraction_full 0.998
_diffrn_reflns_point_group_measured_fraction_max 0.965
_diffrn_reflns_theta_full 67.684
_diffrn_reflns_theta_max 75.610
_diffrn_reflns_theta_min 2.688
_diffrn_source 'Rotating-anode X-ray tube'
_diffrn_source_type 'PhotonJet R (Cu) X-ray Source'
_exptl_absorpt_coefficient_mu 1.023
_exptl_absorpt_correction_T_max 1.00000
_exptl_absorpt_correction_T_min 0.61655
_exptl_absorpt_correction_type multi-scan
_exptl_absorpt_process_details
;
CrysAlisPro 1.171.40.67a (Rigaku Oxford Diffraction, 2019)
Empirical absorption correction using spherical harmonics,
 implemented in SCALE3 ABSPACK scaling algorithm.
;
_exptl_crystal_colour yellow
_exptl_crystal_colour_primary yellow
_exptl_crystal_density_diffrn 1.300
_exptl_crystal_description cube
_exptl_crystal_F_000 2600
_exptl_crystal_size_max 0.1
_exptl_crystal_size_mid 0.08
_exptl_crystal_size_min 0.06
_platon_squeeze_details
;
TITL tx1988_a.res in P2(1)/c
CELL   11.5277   25.8886   21.7575     90.00    101.99     90.00
SPGR P21/c
# Solvent Accessible Volume =       489
# Electrons Found in S.A.V. =       133
# Note: Atoms in Void are Labelled as Cxxx and Qxxx for all Others
C101 0.369 0.038 0.445 !       1.91 eA-3
C102 0.983 1.000 0.445 !       1.82 eA-3
C103 0.379 0.095 0.471 !       1.67 eA-3
C104 0.932 0.966 0.510 !       1.43 eA-3
C105 0.930 0.994 0.400 !       1.30 eA-3
Q106 0.602 0.555 0.093 !       1.06 eA-3
Q107 0.568 0.538 0.110 !       1.01 eA-3
;
_refine_diff_density_max 0.348
_refine_diff_density_min -0.581
_refine_diff_density_rms 0.045
_refine_ls_extinction_method none
_refine_ls_goodness_of_fit_ref 1.045
_refine_ls_hydrogen_treatment constr
_refine_ls_matrix_type full
_refine_ls_number_parameters 1514
_refine_ls_number_reflns 12753
_refine_ls_number_restraints 175
_refine_ls_restrained_S_all 1.057
_refine_ls_R_factor_all 0.1200
_refine_ls_R_factor_gt 0.0895
_refine_ls_shift/su_max 0.001
_refine_ls_shift/su_mean 0.000
_refine_ls_structure_factor_coef Fsqd
_refine_ls_weighting_details 'w=1/[\s^2^(Fo^2^)+(0.1084P)^2^+4.5125P] where P=(Fo^2^+2Fc^2^)/3'
_refine_ls_weighting_scheme calc
_refine_ls_wR_factor_gt 0.2342
_refine_ls_wR_factor_ref 0.2557
_reflns_Friedel_coverage 0.000
_reflns_number_gt 8612
_reflns_number_total 12753
_reflns_threshold_expression 'I > 2\s(I)'
_cod_data_source_file ja0c00624_si_008.cif
_cod_data_source_block tx1988_sq
_cod_database_code 4134807
_shelx_shelxl_version_number 2018/3
_chemical_oxdiff_formula CHONPFCl
_shelx_space_group_comment
;
The symmetry employed for this shelxl refinement is uniquely defined
by the following loop, which should always be used as a source of
symmetry information in preference to the above space-group names.
They are only intended as comments.
;
_reflns_odcompleteness_completeness 99.79
_reflns_odcompleteness_iscentric 1
_reflns_odcompleteness_theta 66.97
_olex2_refinement_description
;
1. Fixed Uiso
 At 1.2 times of:
  All C(H) groups, All C(H,H) groups
 At 1.5 times of:
  All C(H,H,H) groups
2. Restrained distances
 C31A-C30A = C31A-C18A = C31A-C22A = C22A-C21A = C23A-C22A = C19A-C18A = C20A-
 C19A = C21A-C20A = C30A-C29A = C29A-C24A = C24A-C23A = C29A-C28A = C28A-C27A =
 C27A-C26A = C26A-C25A = C25A-C24A
 1.39 with sigma of 0.01
 C4A-C3A = C4A-C13A = C3A-C2A = C2A-C1A = C1A-C14A = C14A-C13A = C5A-C4A = C6A-
 C5A = C6A-C11A = C12A-C11A = C13A-C12A
 1.39 with sigma of 0.01
 C17A-C14A = C34-C25 = C18A-C17A = C35-C34
 1.51 with sigma of 0.01
3. Uiso/Uaniso restraints and constraints
C40 \\sim C41 \\sim C42 \\sim C39 \\sim C38 \\sim C43 \\sim C37 \\sim C44:
within 1.7A with sigma of 0.02 and sigma for terminal atoms of 0.04
Uanis(C11A) \\sim Ueq, Uanis(C12A) \\sim Ueq, Uanis(C23A) \\sim Ueq,
Uanis(C41A) \\sim Ueq, Uanis(C40A) \\sim Ueq, Uanis(C65A) \\sim Ueq,
Uanis(C56A) \\sim Ueq, Uanis(C57A) \\sim Ueq: with sigma of 0.01 and sigma for
terminal atoms of 0.02
Uanis(C40) \\sim Ueq, Uanis(C39) \\sim Ueq, Uanis(C38) \\sim Ueq, Uanis(C43)
\\sim Ueq, Uanis(C42) \\sim Ueq, Uanis(C41) \\sim Ueq, Uanis(C37) \\sim Ueq,
Uanis(C44) \\sim Ueq: with sigma of 0.01 and sigma for terminal atoms of 0.02
4. Others
 Sof(C17A)=Sof(H17C)=Sof(H17D)=Sof(O1A)=Sof(O2A)=Sof(O3A)=Sof(O4A)=Sof(O5A)=
 Sof(O6A)=Sof(O7A)=Sof(O8A)=Sof(C1A)=Sof(C2A)=Sof(H2A)=Sof(C3A)=Sof(H3A)=
 Sof(C4A)=Sof(C5A)=Sof(H5A)=Sof(C6A)=Sof(C7A)=Sof(C8A)=Sof(C9A)=Sof(H9A)=
 Sof(C10A)=Sof(H10A)=Sof(C11A)=Sof(C12A)=Sof(H12A)=Sof(C13A)=Sof(C14A)=
 Sof(C15A)=Sof(H15D)=Sof(H15E)=Sof(H15F)=Sof(C16A)=Sof(H16D)=Sof(H16E)=
 Sof(H16F)=Sof(C18A)=Sof(C19A)=Sof(C20A)=Sof(H20A)=Sof(C21A)=Sof(H21A)=
 Sof(C22A)=Sof(C23A)=Sof(H23A)=Sof(C24A)=Sof(C25A)=Sof(C26A)=Sof(C27A)=
 Sof(H27A)=Sof(C28A)=Sof(H28A)=Sof(C29A)=Sof(C30A)=Sof(H30A)=Sof(C31A)=
 Sof(C32A)=Sof(H32D)=Sof(H32E)=Sof(H32F)=Sof(C33A)=Sof(H33D)=Sof(H33E)=
 Sof(H33F)=Sof(C34A)=Sof(H34C)=Sof(H34D)=Sof(C35A)=Sof(C36A)=Sof(C37A)=
 Sof(H37A)=Sof(C38A)=Sof(H38A)=Sof(C39A)=Sof(C40A)=Sof(H40A)=Sof(C41A)=
 Sof(C42A)=Sof(C43A)=Sof(C44A)=Sof(H44A)=Sof(C45A)=Sof(H45A)=Sof(C46A)=
 Sof(C47A)=Sof(H47A)=Sof(C48A)=Sof(C49A)=Sof(H49D)=Sof(H49E)=Sof(H49F)=
 Sof(C50A)=Sof(H50D)=Sof(H50E)=Sof(H50F)=Sof(C51A)=Sof(H51C)=Sof(H51D)=
 Sof(C52A)=Sof(C53A)=Sof(C54A)=Sof(H54A)=Sof(C55A)=Sof(H55A)=Sof(C56A)=
 Sof(C57A)=Sof(H57A)=Sof(C58A)=Sof(C59A)=Sof(C60A)=Sof(C61A)=Sof(H61A)=
 Sof(C62A)=Sof(H62A)=Sof(C63A)=Sof(C64A)=Sof(H64A)=Sof(C65A)=Sof(C66A)=
 Sof(H66D)=Sof(H66E)=Sof(H66F)=Sof(C67A)=Sof(H67D)=Sof(H67E)=Sof(H67F)=
 Sof(C68A)=Sof(H68C)=Sof(H68D)=1-FVAR(1)
 Sof(O1)=Sof(O2)=Sof(O3)=Sof(O4)=Sof(O5)=Sof(O6)=Sof(O7)=Sof(O8)=Sof(C1)=
 Sof(C2)=Sof(C3)=Sof(C4)=Sof(H4)=Sof(C5)=Sof(C6)=Sof(H6)=Sof(C7)=Sof(H7)=
 Sof(C8)=Sof(C9)=Sof(C10)=Sof(C11)=Sof(H11)=Sof(C12)=Sof(C13)=Sof(H13)=Sof(C14)=
 Sof(H14)=Sof(C15)=Sof(H15A)=Sof(H15B)=Sof(H15C)=Sof(C16)=Sof(H16A)=Sof(H16B)=
 Sof(H16C)=Sof(C17)=Sof(H17A)=Sof(H17B)=Sof(C18)=Sof(C19)=Sof(C20)=Sof(H20)=
 Sof(C21)=Sof(C22)=Sof(H22)=Sof(C23)=Sof(H23)=Sof(C24)=Sof(C25)=Sof(C26)=
 Sof(C27)=Sof(H27)=Sof(C28)=Sof(C29)=Sof(H29)=Sof(C30)=Sof(H30)=Sof(C31)=
 Sof(C32)=Sof(H32A)=Sof(H32B)=Sof(H32C)=Sof(C33)=Sof(H33A)=Sof(H33B)=Sof(H33C)=
 Sof(C35)=Sof(C36)=Sof(C37)=Sof(H37)=Sof(C38)=Sof(C39)=Sof(H39)=Sof(C40)=
 Sof(H40)=Sof(C41)=Sof(C42)=Sof(C43)=Sof(C44)=Sof(H44)=Sof(C45)=Sof(C46)=
 Sof(H46)=Sof(C47)=Sof(H47)=Sof(C48)=Sof(C49)=Sof(H49A)=Sof(H49B)=Sof(H49C)=
 Sof(C50)=Sof(H50A)=Sof(H50B)=Sof(H50C)=Sof(C51)=Sof(H51A)=Sof(H51B)=Sof(C52)=
 Sof(C53)=Sof(C54)=Sof(H54)=Sof(C55)=Sof(C56)=Sof(H56)=Sof(C57)=Sof(H57)=
 Sof(C58)=Sof(C59)=Sof(C60)=Sof(C61)=Sof(H61)=Sof(C62)=Sof(C63)=Sof(H63)=
 Sof(C64)=Sof(H64)=Sof(C65)=Sof(C66)=Sof(H66A)=Sof(H66B)=Sof(H66C)=Sof(C67)=
 Sof(H67A)=Sof(H67B)=Sof(H67C)=Sof(C68)=Sof(H68A)=Sof(H68B)=Sof(C34)=Sof(H34A)=
 Sof(H34B)=FVAR(1)
5.a Secondary CH2 refined with riding coordinates:
 C17(H17A,H17B), C17A(H17C,H17D), C51(H51A,H51B), C68(H68A,H68B), C34(H34A,
 H34B), C34A(H34C,H34D), C51A(H51C,H51D), C68A(H68C,H68D)
5.b Aromatic/amide H refined with riding coordinates:
 C4(H4), C6(H6), C7(H7), C11(H11), C13(H13), C14(H14), C20(H20), C22(H22),
 C23(H23), C27(H27), C29(H29), C30(H30), C37(H37), C39(H39), C40(H40), C44(H44),
  C46(H46), C47(H47), C54(H54), C56(H56), C57(H57), C61(H61), C63(H63),
 C64(H64), C2A(H2A), C3A(H3A), C5A(H5A), C9A(H9A), C10A(H10A), C12A(H12A),
 C20A(H20A), C21A(H21A), C23A(H23A), C27A(H27A), C28A(H28A), C30A(H30A),
 C37A(H37A), C38A(H38A), C40A(H40A), C44A(H44A), C45A(H45A), C47A(H47A),
 C54A(H54A), C55A(H55A), C57A(H57A), C61A(H61A), C62A(H62A), C64A(H64A),
 C69(H69), C70(H70), C71(H71)
5.c Idealised Me refined as rotating group:
 C15(H15A,H15B,H15C), C16(H16A,H16B,H16C), C32(H32A,H32B,H32C), C33(H33A,H33B,
 H33C), C49(H49A,H49B,H49C), C50(H50A,H50B,H50C), C66(H66A,H66B,H66C), C67(H67A,
 H67B,H67C), C15A(H15D,H15E,H15F), C16A(H16D,H16E,H16F), C32A(H32D,H32E,H32F),
 C33A(H33D,H33E,H33F), C49A(H49D,H49E,H49F), C50A(H50D,H50E,H50F), C66A(H66D,
 H66E,H66F), C67A(H67D,H67E,H67F), C72(H72A,H72B,H72C), C73(H73A,H73B,H73C)
;
_platon_squeeze_void_probe_radius 1.20
_olex2_submission_special_instructions 'No special instructions were received'
_oxdiff_exptl_absorpt_empirical_details
;
Empirical correction (ABSPACK) includes:
- Absorption correction using spherical harmonics
- Frame scaling
;
_oxdiff_exptl_absorpt_empirical_full_max 1.727
_oxdiff_exptl_absorpt_empirical_full_min 0.697

loop_
_space_group_symop_operation_xyz
'x, y, z'
'-x, y+1/2, -z+1/2'
'-x, -y, -z'
'x, -y-1/2, z-1/2'

loop_
_atom_site_label
_atom_site_type_symbol
_atom_site_fract_x
_atom_site_fract_y
_atom_site_fract_z
_atom_site_U_iso_or_equiv
_atom_site_adp_type
_atom_site_occupancy
_atom_site_site_symmetry_order
_atom_site_calc_flag
_atom_site_refinement_flags_posn
_atom_site_refinement_flags_adp
_atom_site_refinement_flags_occupancy
_atom_site_disorder_assembly
_atom_site_disorder_group
P1 P 0.71992(17) 0.39207(6) 0.97707(7) 0.1186(5) Uani 1 1 d . . . . .
F1 F 0.6466(5) 0.36355(16) 0.91982(17) 0.1742(18) Uani 1 1 d . . . . .
F2 F 0.6106(6) 0.3927(3) 1.0070(3) 0.246(3) Uani 1 1 d . . . . .
F3 F 0.7843(6) 0.42092(17) 1.0363(2) 0.230(3) Uani 1 1 d . . . . .
F4 F 0.8305(5) 0.3888(2) 0.9495(4) 0.268(4) Uani 1 1 d . . . . .
F5 F 0.6884(4) 0.44558(14) 0.94315(17) 0.1599(15) Uani 1 1 d . . . . .
F6 F 0.7535(5) 0.33844(15) 1.0105(2) 0.197(2) Uani 1 1 d . . . . .
O1 O 0.1980(10) 0.3746(4) 0.4735(5) 0.0621(18) Uani 0.6492(16) 1 d . . P A 1
O2 O 0.4619(8) 0.2180(4) 0.9031(5) 0.070(2) Uani 0.6492(16) 1 d . . P A 1
O3 O 0.3888(19) 0.1061(7) 0.6830(7) 0.064(2) Uani 0.6492(16) 1 d . . P A 1
O4 O 1.1209(8) 0.2958(4) 0.8803(5) 0.0655(19) Uani 0.6492(16) 1 d . . P A 1
O5 O 1.0590(16) 0.1787(5) 0.6659(8) 0.081(4) Uani 0.6492(16) 1 d . . P A 1
O6 O 0.8817(8) 0.5517(3) 0.6819(4) 0.091(2) Uani 0.6492(16) 1 d . . P A 1
O7 O 0.8818(12) 0.4362(9) 0.4634(10) 0.058(3) Uani 0.6492(16) 1 d . . P A 1
O8 O 0.2180(7) 0.4785(3) 0.6998(4) 0.0790(19) Uani 0.6492(16) 1 d . . P A 1
C1 C 0.2325(5) 0.34256(19) 0.5244(3) 0.0569(11) Uani 0.6492(16) 1 d . . P A 1
C2 C 0.2492(4) 0.36399(17) 0.5825(2) 0.0531(11) Uani 0.6492(16) 1 d . . P A 1
C3 C 0.2859(11) 0.3305(4) 0.6363(6) 0.048(2) Uani 0.6492(16) 1 d . . P A 1
C4 C 0.3022(10) 0.3483(5) 0.6982(5) 0.051(2) Uani 0.6492(16) 1 d . . P A 1
H4 H 0.287493 0.382827 0.705484 0.061 Uiso 0.6492(16) 1 calc R . P A 1
C5 C 0.3404(7) 0.3153(5) 0.7498(5) 0.0509(19) Uani 0.6492(16) 1 d . . P A 1
C6 C 0.3550(5) 0.3342(2) 0.8124(3) 0.0651(13) Uani 0.6492(16) 1 d . . P A 1
H6 H 0.335625 0.368290 0.819298 0.078 Uiso 0.6492(16) 1 calc R . P A 1
C7 C 0.3965(5) 0.3032(2) 0.8616(3) 0.0692(14) Uani 0.6492(16) 1 d . . P A 1
H7 H 0.409951 0.316511 0.902169 0.083 Uiso 0.6492(16) 1 calc R . P A 1
C8 C 0.4199(5) 0.2502(2) 0.8518(2) 0.0593(12) Uani 0.6492(16) 1 d . . P A 1
C9 C 0.4040(4) 0.22881(19) 0.7937(2) 0.0556(11) Uani 0.6492(16) 1 d . . P A 1
C10 C 0.3620(7) 0.2620(5) 0.7406(6) 0.055(2) Uani 0.6492(16) 1 d . . P A 1
C11 C 0.3436(9) 0.2432(4) 0.6799(5) 0.058(2) Uani 0.6492(16) 1 d . . P A 1
H11 H 0.355085 0.208357 0.672666 0.069 Uiso 0.6492(16) 1 calc R . P A 1
C12 C 0.3072(12) 0.2773(4) 0.6291(7) 0.051(2) Uani 0.6492(16) 1 d . . P A 1
C13 C 0.2883(5) 0.2576(2) 0.5656(2) 0.0654(13) Uani 0.6492(16) 1 d . . P A 1
H13 H 0.300708 0.222645 0.559241 0.078 Uiso 0.6492(16) 1 calc R . P A 1
C14 C 0.2524(5) 0.28906(19) 0.5147(2) 0.0656(13) Uani 0.6492(16) 1 d . . P A 1
H14 H 0.241060 0.275717 0.474242 0.079 Uiso 0.6492(16) 1 calc R . P A 1
C15 C 0.1949(9) 0.3542(3) 0.4132(3) 0.096(3) Uani 0.6492(16) 1 d . . P A 1
H15A H 0.174502 0.381095 0.382476 0.144 Uiso 0.6492(16) 1 calc GR . P A 1
H15B H 0.136687 0.327209 0.404705 0.144 Uiso 0.6492(16) 1 calc GR . P A 1
H15C H 0.271416 0.340453 0.411312 0.144 Uiso 0.6492(16) 1 calc GR . P A 1
C16 C 0.5212(7) 0.2410(3) 0.9599(3) 0.092(2) Uani 0.6492(16) 1 d . . P A 1
H16A H 0.568625 0.269292 0.950789 0.137 Uiso 0.6492(16) 1 calc GR . P A 1
H16B H 0.571227 0.215837 0.984901 0.137 Uiso 0.6492(16) 1 calc GR . P A 1
H16C H 0.463836 0.253436 0.982686 0.137 Uiso 0.6492(16) 1 calc GR . P A 1
C17 C 0.4234(14) 0.1724(5) 0.7848(8) 0.061(5) Uani 0.6492(16) 1 d . . P A 1
H17A H 0.348126 0.157474 0.764099 0.073 Uiso 0.6492(16) 1 calc R . P A 1
H17B H 0.444903 0.156650 0.826029 0.073 Uiso 0.6492(16) 1 calc R . P A 1
C18 C 0.5164(4) 0.15647(17) 0.7475(2) 0.0524(11) Uani 0.6492(16) 1 d . . P A 1
C19 C 0.6333(11) 0.1740(6) 0.7683(7) 0.055(2) Uani 0.6492(16) 1 d . . P A 1
C20 C 0.6772(10) 0.2012(6) 0.8235(6) 0.054(3) Uani 0.6492(16) 1 d . . P A 1
H20 H 0.627567 0.205289 0.851817 0.065 Uiso 0.6492(16) 1 calc R . P A 1
C21 C 0.7899(9) 0.2228(3) 0.8392(4) 0.050(2) Uani 0.6492(16) 1 d . . P A 1
C22 C 0.8267(5) 0.2518(2) 0.8954(2) 0.0625(13) Uani 0.6492(16) 1 d . . P A 1
H22 H 0.776342 0.254707 0.923515 0.075 Uiso 0.6492(16) 1 calc R . P A 1
C23 C 0.9333(5) 0.2750(2) 0.9084(2) 0.0607(12) Uani 0.6492(16) 1 d . . P A 1
H23 H 0.954907 0.294116 0.945215 0.073 Uiso 0.6492(16) 1 calc R . P A 1
C24 C 1.0125(5) 0.2711(2) 0.8677(3) 0.0525(11) Uani 0.6492(16) 1 d . . P A 1
C25 C 0.9853(4) 0.24295(17) 0.8128(2) 0.0502(10) Uani 0.6492(16) 1 d D . P A 1
C26 C 0.8730(8) 0.2163(3) 0.7983(4) 0.0499(17) Uani 0.6492(16) 1 d . . P A 1
C27 C 0.8348(10) 0.1857(5) 0.7455(5) 0.052(2) Uani 0.6492(16) 1 d . . P A 1
H27 H 0.887643 0.179177 0.719446 0.062 Uiso 0.6492(16) 1 calc R . P A 1
C28 C 0.7197(11) 0.1641(5) 0.7292(6) 0.048(2) Uani 0.6492(16) 1 d . . P A 1
C29 C 0.6848(6) 0.1360(2) 0.6723(3) 0.0641(14) Uani 0.6492(16) 1 d . . P A 1
H29 H 0.737925 0.131119 0.645982 0.077 Uiso 0.6492(16) 1 calc R . P A 1
C30 C 0.5751(6) 0.11672(19) 0.6567(2) 0.0671(14) Uani 0.6492(16) 1 d . . P A 1
H30 H 0.554038 0.096423 0.620861 0.081 Uiso 0.6492(16) 1 calc R . P A 1
C31 C 0.4888(5) 0.12685(18) 0.6946(2) 0.0587(12) Uani 0.6492(16) 1 d . . P A 1
C32 C 0.350(2) 0.0701(7) 0.6299(9) 0.112(6) Uani 0.6492(16) 1 d . . P A 1
H32A H 0.359075 0.086364 0.591518 0.168 Uiso 0.6492(16) 1 calc GR . P A 1
H32B H 0.268280 0.061224 0.627159 0.168 Uiso 0.6492(16) 1 calc GR . P A 1
H32C H 0.397618 0.039385 0.636599 0.168 Uiso 0.6492(16) 1 calc GR . P A 1
C33 C 1.1363(6) 0.3381(2) 0.9232(3) 0.0774(16) Uani 0.6492(16) 1 d . . P A 1
H33A H 1.204918 0.357612 0.918876 0.116 Uiso 0.6492(16) 1 calc GR . P A 1
H33B H 1.146896 0.325207 0.965412 0.116 Uiso 0.6492(16) 1 calc GR . P A 1
H33C H 1.067480 0.359854 0.914270 0.116 Uiso 0.6492(16) 1 calc GR . P A 1
C17A C 1.0629(12) 0.2367(4) 0.7715(9) 0.057(8) Uani 0.3508(16) 1 d D . P A 2
H17C H 1.124632 0.233915 0.747365 0.069 Uiso 0.3508(16) 1 calc R . P A 2
H17D H 1.094208 0.222297 0.812765 0.069 Uiso 0.3508(16) 1 calc R . P A 2
C35 C 1.0322(4) 0.25641(16) 0.7025(2) 0.0494(10) Uani 0.6492(16) 1 d D . P A 1
C36 C 1.0021(9) 0.3094(4) 0.6893(5) 0.0515(19) Uani 0.6492(16) 1 d . . P A 1
C37 C 1.0074(10) 0.3465(4) 0.7345(4) 0.070(3) Uani 0.6492(16) 1 d . U P A 1
H37 H 1.036147 0.337271 0.776170 0.084 Uiso 0.6492(16) 1 calc R . P A 1
C38 C 0.9717(11) 0.3979(3) 0.7212(5) 0.073(3) Uani 0.6492(16) 1 d . U P A 1
C39 C 0.9702(9) 0.4330(3) 0.7712(3) 0.116(3) Uani 0.6492(16) 1 d . U P A 1
H39 H 0.989020 0.421630 0.812568 0.140 Uiso 0.6492(16) 1 calc R . P A 1
C40 C 0.9411(9) 0.4836(3) 0.7583(3) 0.119(3) Uani 0.6492(16) 1 d . U P A 1
H40 H 0.940940 0.506545 0.791119 0.142 Uiso 0.6492(16) 1 calc R . P A 1
C41 C 0.9113(7) 0.5012(2) 0.6957(3) 0.0889(19) Uani 0.6492(16) 1 d . U P A 1
C42 C 0.9070(5) 0.46861(18) 0.6452(3) 0.0645(13) Uani 0.6492(16) 1 d . U P A 1
C43 C 0.9406(11) 0.4156(5) 0.6576(5) 0.061(2) Uani 0.6492(16) 1 d . U P A 1
C44 C 0.9405(13) 0.3787(4) 0.6116(5) 0.051(2) Uani 0.6492(16) 1 d . U P A 1
H44 H 0.919293 0.388714 0.569718 0.061 Uiso 0.6492(16) 1 calc R . P A 1
C45 C 0.9712(8) 0.3267(4) 0.6255(5) 0.047(2) Uani 0.6492(16) 1 d . . P A 1
C46 C 0.9678(5) 0.29041(19) 0.5767(2) 0.0568(12) Uani 0.6492(16) 1 d . . P A 1
H46 H 0.946895 0.301184 0.535112 0.068 Uiso 0.6492(16) 1 calc R . P A 1
C47 C 0.9946(5) 0.24023(18) 0.5897(2) 0.0599(12) Uani 0.6492(16) 1 d . . P A 1
H47 H 0.991271 0.216526 0.557253 0.072 Uiso 0.6492(16) 1 calc R . P A 1
C48 C 1.0277(4) 0.22413(19) 0.6527(2) 0.0543(11) Uani 0.6492(16) 1 d . . P A 1
C49 C 1.0709(15) 0.1506(5) 0.6093(8) 0.114(4) Uani 0.6492(16) 1 d . . P A 1
H49A H 1.002425 0.156972 0.576614 0.172 Uiso 0.6492(16) 1 calc GR . P A 1
H49B H 1.077235 0.114315 0.618196 0.172 Uiso 0.6492(16) 1 calc GR . P A 1
H49C H 1.140711 0.162215 0.595842 0.172 Uiso 0.6492(16) 1 calc GR . P A 1
C50 C 0.8869(13) 0.5858(3) 0.7333(4) 0.136(5) Uani 0.6492(16) 1 d . . P A 1
H50A H 0.863722 0.619809 0.717951 0.204 Uiso 0.6492(16) 1 calc GR . P A 1
H50B H 0.966444 0.586787 0.757776 0.204 Uiso 0.6492(16) 1 calc GR . P A 1
H50C H 0.834109 0.573903 0.759103 0.204 Uiso 0.6492(16) 1 calc GR . P A 1
C51 C 0.8739(16) 0.4878(5) 0.5781(7) 0.057(5) Uani 0.6492(16) 1 d . . P A 1
H51A H 0.940738 0.482284 0.558166 0.069 Uiso 0.6492(16) 1 calc R . P A 1
H51B H 0.859905 0.524720 0.578755 0.069 Uiso 0.6492(16) 1 calc R . P A 1
C52 C 0.7651(4) 0.46213(15) 0.5383(2) 0.0503(10) Uani 0.6492(16) 1 d . . P A 1
C53 C 0.6561(9) 0.4636(4) 0.5570(5) 0.052(2) Uani 0.6492(16) 1 d . . P A 1
C54 C 0.6329(10) 0.4933(4) 0.6085(5) 0.060(3) Uani 0.6492(16) 1 d . . P A 1
H54 H 0.694583 0.513372 0.630687 0.072 Uiso 0.6492(16) 1 calc R . P A 1
C55 C 0.5269(13) 0.4946(4) 0.6279(6) 0.063(3) Uani 0.6492(16) 1 d . . P A 1
C56 C 0.5105(6) 0.5221(2) 0.6808(3) 0.0726(16) Uani 0.6492(16) 1 d . . P A 1
H56 H 0.570819 0.543426 0.701658 0.087 Uiso 0.6492(16) 1 calc R . P A 1
C57 C 0.4085(6) 0.5183(2) 0.7022(3) 0.0833(18) Uani 0.6492(16) 1 d . . P A 1
H57 H 0.398114 0.538742 0.735786 0.100 Uiso 0.6492(16) 1 calc R . P A 1
C58 C 0.3184(6) 0.4839(2) 0.6747(3) 0.0659(14) Uani 0.6492(16) 1 d . . P A 1
C59 C 0.3277(5) 0.45504(18) 0.6229(2) 0.0599(12) Uani 0.6492(16) 1 d . . P A 1
C60 C 0.4329(10) 0.4598(4) 0.5977(5) 0.057(2) Uani 0.6492(16) 1 d . . P A 1
C61 C 0.4477(8) 0.4347(3) 0.5444(5) 0.050(2) Uani 0.6492(16) 1 d . . P A 1
H61 H 0.383907 0.416268 0.521518 0.060 Uiso 0.6492(16) 1 calc R . P A 1
C62 C 0.5530(10) 0.4355(4) 0.5225(5) 0.044(2) Uani 0.6492(16) 1 d . . P A 1
C63 C 0.5678(5) 0.40867(18) 0.4679(2) 0.0553(11) Uani 0.6492(16) 1 d . . P A 1
H63 H 0.504709 0.389985 0.444765 0.066 Uiso 0.6492(16) 1 calc R . P A 1
C64 C 0.6721(5) 0.40986(17) 0.4490(2) 0.0567(12) Uani 0.6492(16) 1 d . . P A 1
H64 H 0.679060 0.392784 0.412334 0.068 Uiso 0.6492(16) 1 calc R . P A 1
C65 C 0.7704(5) 0.43646(16) 0.4838(2) 0.0526(11) Uani 0.6492(16) 1 d . . P A 1
C66 C 0.8879(10) 0.4107(6) 0.4099(8) 0.088(4) Uani 0.6492(16) 1 d . . P A 1
H66A H 0.840230 0.428255 0.374611 0.132 Uiso 0.6492(16) 1 calc GR . P A 1
H66B H 0.859079 0.376108 0.411985 0.132 Uiso 0.6492(16) 1 calc GR . P A 1
H66C H 0.968783 0.409689 0.405026 0.132 Uiso 0.6492(16) 1 calc GR . P A 1
C67 C 0.2203(8) 0.4969(4) 0.7594(4) 0.107(3) Uani 0.6492(16) 1 d . . P A 1
H67A H 0.222506 0.534014 0.759027 0.161 Uiso 0.6492(16) 1 calc GR . P A 1
H67B H 0.289573 0.484068 0.787656 0.161 Uiso 0.6492(16) 1 calc GR . P A 1
H67C H 0.150603 0.485618 0.773179 0.161 Uiso 0.6492(16) 1 calc GR . P A 1
C68 C 0.231(2) 0.4202(7) 0.5913(8) 0.052(3) Uani 0.6492(16) 1 d . . P A 1
H68A H 0.200573 0.434518 0.549875 0.062 Uiso 0.6492(16) 1 calc R . P A 1
H68B H 0.167448 0.423180 0.614300 0.062 Uiso 0.6492(16) 1 calc R . P A 1
O1A O 1.0865(13) 0.2847(6) 0.8886(7) 0.056(3) Uani 0.3508(16) 1 d . . P A 2
O2A O 0.849(2) 0.4384(15) 0.4606(16) 0.055(5) Uani 0.3508(16) 1 d . . P A 2
O3A O 0.4212(15) 0.2312(6) 0.9013(10) 0.066(3) Uani 0.3508(16) 1 d . . P A 2
O4A O 1.062(3) 0.1731(8) 0.6637(12) 0.057(5) Uani 0.3508(16) 1 d . . P A 2
O5A O 0.2609(12) 0.4915(4) 0.6970(6) 0.066(3) Uani 0.3508(16) 1 d . . P A 2
O6A O 0.364(4) 0.1125(14) 0.6810(16) 0.090(10) Uani 0.3508(16) 1 d . . P A 2
O7A O 0.9374(9) 0.5496(6) 0.6783(7) 0.058(3) Uani 0.3508(16) 1 d . . P A 2
O8A O 0.1727(18) 0.3663(7) 0.4874(8) 0.058(3) Uani 0.3508(16) 1 d . . P A 2
C1A C 1.0505(8) 0.3169(3) 0.8377(3) 0.0510(19) Uani 0.3508(16) 1 d D . P A 2
C2A C 1.0320(9) 0.3697(3) 0.8464(4) 0.061(2) Uani 0.3508(16) 1 d D . P A 2
H2A H 1.042312 0.383479 0.886701 0.073 Uiso 0.3508(16) 1 calc R . P A 2
C3A C 0.9984(10) 0.4009(3) 0.7947(4) 0.068(3) Uani 0.3508(16) 1 d D . P A 2
H3A H 0.988536 0.436178 0.800211 0.081 Uiso 0.3508(16) 1 calc R . P A 2
C4A C 0.9787(15) 0.3805(5) 0.7337(5) 0.052(3) Uani 0.3508(16) 1 d D . P A 2
C5A C 0.9464(18) 0.4122(6) 0.6808(6) 0.047(3) Uani 0.3508(16) 1 d D . P A 2
H5A H 0.932159 0.446998 0.686800 0.056 Uiso 0.3508(16) 1 calc R . P A 2
C6A C 0.935(3) 0.3939(7) 0.6199(8) 0.052(4) Uani 0.3508(16) 1 d D . P A 2
C7A C 0.8980(8) 0.4279(3) 0.5660(4) 0.0495(19) Uani 0.3508(16) 1 d . . P A 2
C8A C 0.8879(8) 0.4060(3) 0.5070(4) 0.0492(18) Uani 0.3508(16) 1 d . . P A 2
C9A C 0.9094(8) 0.3522(3) 0.4992(4) 0.050(2) Uani 0.3508(16) 1 d . . P A 2
H9A H 0.903026 0.338722 0.459002 0.061 Uiso 0.3508(16) 1 calc R . P A 2
C10A C 0.9390(9) 0.3207(3) 0.5497(4) 0.053(2) Uani 0.3508(16) 1 d . . P A 2
H10A H 0.952335 0.285788 0.543895 0.063 Uiso 0.3508(16) 1 calc R . P A 2
C11A C 0.9500(15) 0.3409(5) 0.6125(8) 0.036(3) Uani 0.3508(16) 1 d D U P A 2
C12A C 0.9873(16) 0.3098(6) 0.6652(6) 0.041(3) Uani 0.3508(16) 1 d D U P A 2
H12A H 1.006172 0.275545 0.658840 0.049 Uiso 0.3508(16) 1 calc R . P A 2
C13A C 0.9983(13) 0.3270(5) 0.7273(6) 0.052(4) Uani 0.3508(16) 1 d D . P A 2
C14A C 1.0365(7) 0.2938(3) 0.7791(3) 0.0468(18) Uani 0.3508(16) 1 d D . P A 2
C15A C 1.0778(12) 0.3059(5) 0.9496(4) 0.084(3) Uani 0.3508(16) 1 d . . P A 2
H15D H 1.000418 0.320627 0.946909 0.125 Uiso 0.3508(16) 1 calc GR . P A 2
H15E H 1.136865 0.332227 0.961473 0.125 Uiso 0.3508(16) 1 calc GR . P A 2
H15F H 1.090237 0.278894 0.980432 0.125 Uiso 0.3508(16) 1 calc GR . P A 2
C16A C 0.863(3) 0.4170(12) 0.3977(16) 0.130(13) Uani 0.3508(16) 1 d . . P A 2
H16D H 0.872417 0.444957 0.370273 0.195 Uiso 0.3508(16) 1 calc GR . P A 2
H16E H 0.793536 0.397408 0.379459 0.195 Uiso 0.3508(16) 1 calc GR . P A 2
H16F H 0.931358 0.394980 0.403633 0.195 Uiso 0.3508(16) 1 calc GR . P A 2
C34 C 1.0729(7) 0.2384(3) 0.7697(3) 0.049(4) Uani 0.6492(16) 1 d D . P A 1
H34A H 1.143268 0.257952 0.788356 0.059 Uiso 0.6492(16) 1 calc R . P A 1
H34B H 1.096241 0.202499 0.768894 0.059 Uiso 0.6492(16) 1 calc R . P A 1
C18A C 0.9587(7) 0.2040(3) 0.7398(3) 0.0501(19) Uani 0.3508(16) 1 d D . P A 2
C19A C 0.9631(9) 0.1780(3) 0.6849(4) 0.059(2) Uani 0.3508(16) 1 d D . P A 2
C20A C 0.8696(8) 0.1482(3) 0.6531(4) 0.064(2) Uani 0.3508(16) 1 d D . P A 2
H20A H 0.875369 0.131149 0.616195 0.077 Uiso 0.3508(16) 1 calc R . P A 2
C21A C 0.7668(10) 0.1443(4) 0.6771(5) 0.068(3) Uani 0.3508(16) 1 d D . P A 2
H21A H 0.703924 0.124056 0.656573 0.081 Uiso 0.3508(16) 1 calc R . P A 2
C22A C 0.7582(16) 0.1706(9) 0.7321(9) 0.041(4) Uani 0.3508(16) 1 d D . P A 2
C23A C 0.6575(16) 0.1681(9) 0.7582(10) 0.041(4) Uani 0.3508(16) 1 d D U P A 2
H23A H 0.595006 0.147932 0.737006 0.050 Uiso 0.3508(16) 1 calc R . P A 2
C24A C 0.6411(13) 0.1928(10) 0.8129(11) 0.050(5) Uani 0.3508(16) 1 d D . P A 2
C25A C 0.5314(8) 0.1976(3) 0.8311(4) 0.054(2) Uani 0.3508(16) 1 d D . P A 2
C26A C 0.5316(9) 0.2237(4) 0.8863(4) 0.061(3) Uani 0.3508(16) 1 d D . P A 2
C27A C 0.6319(7) 0.2444(4) 0.9241(4) 0.063(2) Uani 0.3508(16) 1 d D . P A 2
H27A H 0.628065 0.260210 0.962021 0.075 Uiso 0.3508(16) 1 calc R . P A 2
C28A C 0.7388(8) 0.2411(3) 0.9043(4) 0.057(2) Uani 0.3508(16) 1 d D . P A 2
H28A H 0.807389 0.254716 0.929132 0.069 Uiso 0.3508(16) 1 calc R . P A 2
C29A C 0.7438(17) 0.2172(5) 0.8467(6) 0.052(4) Uani 0.3508(16) 1 d D . P A 2
C30A C 0.8488(13) 0.2185(4) 0.8235(7) 0.045(3) Uani 0.3508(16) 1 d D . P A 2
H30A H 0.915628 0.234000 0.847874 0.054 Uiso 0.3508(16) 1 calc R . P A 2
C31A C 0.8572(13) 0.1977(7) 0.7656(8) 0.048(5) Uani 0.3508(16) 1 d D . P A 2
C32A C 0.4160(13) 0.2701(5) 0.9464(7) 0.095(4) Uani 0.3508(16) 1 d . . P A 2
H32D H 0.449972 0.301450 0.934397 0.142 Uiso 0.3508(16) 1 calc GR . P A 2
H32E H 0.459695 0.259141 0.986768 0.142 Uiso 0.3508(16) 1 calc GR . P A 2
H32F H 0.334833 0.276174 0.948673 0.142 Uiso 0.3508(16) 1 calc GR . P A 2
C33A C 1.037(2) 0.1340(6) 0.6140(12) 0.089(8) Uani 0.3508(16) 1 d . . P A 2
H33D H 1.091385 0.137892 0.586367 0.133 Uiso 0.3508(16) 1 calc GR . P A 2
H33E H 0.957258 0.138358 0.590553 0.133 Uiso 0.3508(16) 1 calc GR . P A 2
H33F H 1.045553 0.100215 0.632484 0.133 Uiso 0.3508(16) 1 calc GR . P A 2
C34A C 0.419(2) 0.1736(12) 0.7918(15) 0.065(8) Uani 0.3508(16) 1 d . . P A 2
H34C H 0.354686 0.179357 0.813469 0.078 Uiso 0.3508(16) 1 calc R . P A 2
H34D H 0.431065 0.136594 0.790192 0.078 Uiso 0.3508(16) 1 calc R . P A 2
C35A C 0.3799(8) 0.1936(3) 0.7240(4) 0.054(2) Uani 0.3508(16) 1 d . . P A 2
C36A C 0.3680(9) 0.1592(3) 0.6746(4) 0.061(2) Uani 0.3508(16) 1 d . . P A 2
C37A C 0.3357(9) 0.1752(3) 0.6116(5) 0.060(2) Uani 0.3508(16) 1 d . . P A 2
H37A H 0.331940 0.151302 0.579378 0.072 Uiso 0.3508(16) 1 calc R . P A 2
C38A C 0.3098(9) 0.2259(3) 0.5978(4) 0.061(2) Uani 0.3508(16) 1 d . . P A 2
H38A H 0.285212 0.236221 0.556191 0.074 Uiso 0.3508(16) 1 calc R . P A 2
C39A C 0.320(2) 0.2617(8) 0.6450(12) 0.055(6) Uani 0.3508(16) 1 d . . P A 2
C40A C 0.292(2) 0.3136(9) 0.6306(12) 0.049(5) Uani 0.3508(16) 1 d . U P A 2
H40A H 0.267894 0.322579 0.588471 0.059 Uiso 0.3508(16) 1 calc R . P A 2
C41A C 0.300(2) 0.3534(10) 0.6760(8) 0.044(4) Uani 0.3508(16) 1 d . U P A 2
C42A C 0.2760(8) 0.4073(3) 0.6638(4) 0.0472(18) Uani 0.3508(16) 1 d . . P A 2
C43A C 0.2859(9) 0.4403(3) 0.7132(4) 0.055(2) Uani 0.3508(16) 1 d . . P A 2
C44A C 0.3191(9) 0.4243(3) 0.7759(4) 0.059(2) Uani 0.3508(16) 1 d . . P A 2
H44A H 0.323854 0.448446 0.808037 0.070 Uiso 0.3508(16) 1 calc R . P A 2
C45A C 0.3444(8) 0.3740(4) 0.7903(4) 0.059(2) Uani 0.3508(16) 1 d . . P A 2
H45A H 0.368259 0.363631 0.831926 0.071 Uiso 0.3508(16) 1 calc R . P A 2
C46A C 0.3337(18) 0.3366(7) 0.7401(11) 0.047(3) Uani 0.3508(16) 1 d . . P A 2
C47A C 0.3617(13) 0.2847(8) 0.7550(8) 0.051(4) Uani 0.3508(16) 1 d . . P A 2
H47A H 0.386416 0.275290 0.796902 0.061 Uiso 0.3508(16) 1 calc R . P A 2
C48A C 0.3540(13) 0.2484(6) 0.7109(11) 0.052(4) Uani 0.3508(16) 1 d . . P A 2
C49A C 0.380(3) 0.0716(8) 0.6400(14) 0.086(8) Uani 0.3508(16) 1 d . . P A 2
H49D H 0.306611 0.065650 0.610437 0.130 Uiso 0.3508(16) 1 calc GR . P A 2
H49E H 0.402341 0.040776 0.664031 0.130 Uiso 0.3508(16) 1 calc GR . P A 2
H49F H 0.440525 0.080687 0.617788 0.130 Uiso 0.3508(16) 1 calc GR . P A 2
C50A C 0.2836(14) 0.5286(4) 0.7498(5) 0.086(4) Uani 0.3508(16) 1 d . . P A 2
H50D H 0.227485 0.556418 0.741294 0.129 Uiso 0.3508(16) 1 calc GR . P A 2
H50E H 0.362563 0.542146 0.754680 0.129 Uiso 0.3508(16) 1 calc GR . P A 2
H50F H 0.275612 0.511355 0.787754 0.129 Uiso 0.3508(16) 1 calc GR . P A 2
C51A C 0.218(4) 0.4269(16) 0.5961(17) 0.064(9) Uani 0.3508(16) 1 d . . P A 2
H51C H 0.197986 0.463222 0.597196 0.077 Uiso 0.3508(16) 1 calc R . P A 2
H51D H 0.146455 0.407581 0.579439 0.077 Uiso 0.3508(16) 1 calc R . P A 2
C52A C 0.3179(8) 0.4179(3) 0.5517(3) 0.0470(18) Uani 0.3508(16) 1 d . . P A 2
C53A C 0.2854(9) 0.3882(3) 0.4975(4) 0.0487(19) Uani 0.3508(16) 1 d . . P A 2
C54A C 0.3633(9) 0.3793(3) 0.4579(4) 0.055(2) Uani 0.3508(16) 1 d . . P A 2
H54A H 0.338542 0.359313 0.422106 0.065 Uiso 0.3508(16) 1 calc R . P A 2
C55A C 0.4750(10) 0.3992(3) 0.4701(4) 0.054(2) Uani 0.3508(16) 1 d . . P A 2
H55A H 0.528212 0.392070 0.444436 0.064 Uiso 0.3508(16) 1 calc R . P A 2
C56A C 0.507(2) 0.4322(7) 0.5255(8) 0.042(4) Uani 0.3508(16) 1 d . U P A 2
C57A C 0.6232(14) 0.4531(6) 0.5389(8) 0.039(3) Uani 0.3508(16) 1 d . U P A 2
H57A H 0.673231 0.446155 0.511499 0.047 Uiso 0.3508(16) 1 calc R . P A 2
C58A C 0.6649(19) 0.4833(7) 0.5908(9) 0.049(4) Uani 0.3508(16) 1 d . . P A 2
C59A C 0.7863(9) 0.5015(3) 0.6094(4) 0.050(2) Uani 0.3508(16) 1 d . . P A 2
C60A C 0.8146(10) 0.5341(4) 0.6605(4) 0.052(2) Uani 0.3508(16) 1 d . . P A 2
C61A C 0.7288(9) 0.5502(3) 0.6945(4) 0.055(2) Uani 0.3508(16) 1 d . . P A 2
H61A H 0.750201 0.573233 0.727687 0.066 Uiso 0.3508(16) 1 calc R . P A 2
C62A C 0.6154(9) 0.5324(3) 0.6792(4) 0.058(2) Uani 0.3508(16) 1 d . . P A 2
H62A H 0.559688 0.544752 0.700993 0.070 Uiso 0.3508(16) 1 calc R . P A 2
C63A C 0.579(2) 0.4937(9) 0.6285(10) 0.063(7) Uani 0.3508(16) 1 d . . P A 2
C64A C 0.4687(18) 0.4765(6) 0.6130(8) 0.053(4) Uani 0.3508(16) 1 d . . P A 2
H64A H 0.415035 0.488481 0.636268 0.064 Uiso 0.3508(16) 1 calc R . P A 2
C65A C 0.4265(16) 0.4419(6) 0.5644(8) 0.047(4) Uani 0.3508(16) 1 d . U P A 2
C66A C 0.1431(12) 0.3313(5) 0.4372(6) 0.083(3) Uani 0.3508(16) 1 d . . P A 2
H66D H 0.141536 0.349049 0.398308 0.125 Uiso 0.3508(16) 1 calc GR . P A 2
H66E H 0.066468 0.316733 0.436943 0.125 Uiso 0.3508(16) 1 calc GR . P A 2
H66F H 0.201234 0.304237 0.442176 0.125 Uiso 0.3508(16) 1 calc GR . P A 2
C67A C 0.9734(13) 0.5813(6) 0.7295(7) 0.085(4) Uani 0.3508(16) 1 d . . P A 2
H67D H 0.924980 0.611839 0.724747 0.127 Uiso 0.3508(16) 1 calc GR . P A 2
H67E H 1.054800 0.590910 0.732358 0.127 Uiso 0.3508(16) 1 calc GR . P A 2
H67F H 0.965494 0.563396 0.766997 0.127 Uiso 0.3508(16) 1 calc GR . P A 2
C68A C 0.880(3) 0.4844(10) 0.5740(12) 0.053(8) Uani 0.3508(16) 1 d . . P A 2
H68C H 0.860131 0.499703 0.532454 0.063 Uiso 0.3508(16) 1 calc R . P A 2
H68D H 0.954769 0.498993 0.595172 0.063 Uiso 0.3508(16) 1 calc R . P A 2
N1 N 0.6490(3) 0.32972(14) 0.67179(19) 0.0870(10) Uani 1 1 d . . . . .
N2 N 0.6587(4) 0.38028(15) 0.7503(2) 0.1069(13) Uani 1 1 d . . . . .
C69 C 0.6483(7) 0.3771(2) 0.6898(3) 0.146(3) Uani 1 1 d . . . . .
H69 H 0.641299 0.405384 0.662995 0.176 Uiso 1 1 calc R . . . .
C70 C 0.6543(6) 0.3027(2) 0.7240(3) 0.125(2) Uani 1 1 d . . . . .
H70 H 0.653446 0.266854 0.726240 0.150 Uiso 1 1 calc R . . . .
C71 C 0.6611(6) 0.3343(2) 0.7727(3) 0.1175(19) Uani 1 1 d . . . . .
H71 H 0.666554 0.324992 0.814450 0.141 Uiso 1 1 calc R . . . .
C72 C 0.6386(5) 0.3104(2) 0.6092(3) 0.1192(18) Uani 1 1 d . . . . .
H72A H 0.556315 0.307430 0.589468 0.179 Uiso 1 1 calc GR . . . .
H72B H 0.675566 0.277063 0.610726 0.179 Uiso 1 1 calc GR . . . .
H72C H 0.677048 0.333753 0.585572 0.179 Uiso 1 1 calc GR . . . .
C73 C 0.6572(10) 0.4276(2) 0.7887(4) 0.205(5) Uani 1 1 d . . . . .
H73A H 0.735848 0.434586 0.812008 0.307 Uiso 1 1 calc GR . . . .
H73B H 0.605014 0.422484 0.817263 0.307 Uiso 1 1 calc GR . . . .
H73C H 0.629740 0.456249 0.761563 0.307 Uiso 1 1 calc GR . . . .

loop_
_atom_site_aniso_label
_atom_site_aniso_U_11
_atom_site_aniso_U_22
_atom_site_aniso_U_33
_atom_site_aniso_U_23
_atom_site_aniso_U_13
_atom_site_aniso_U_12
P1 0.1515(14) 0.1018(10) 0.0998(10) -0.0214(8) 0.0200(10) -0.0075(9)
F1 0.247(5) 0.154(3) 0.106(2) -0.010(2) 0.001(3) -0.073(3)
F2 0.256(6) 0.334(8) 0.187(5) 0.040(5) 0.134(5) 0.046(6)
F3 0.342(8) 0.122(3) 0.175(4) -0.046(3) -0.062(4) -0.003(4)
F4 0.198(5) 0.183(4) 0.479(11) 0.002(6) 0.202(7) 0.022(4)
F5 0.243(5) 0.111(2) 0.123(3) 0.003(2) 0.031(3) 0.025(3)
F6 0.293(6) 0.109(3) 0.152(3) -0.012(2) -0.035(4) 0.006(3)
O1 0.071(5) 0.055(3) 0.059(5) 0.004(3) 0.012(3) 0.001(3)
O2 0.087(6) 0.072(5) 0.051(3) 0.004(3) 0.014(4) -0.006(3)
O3 0.075(6) 0.047(4) 0.073(4) 0.004(3) 0.022(3) -0.001(4)
O4 0.063(4) 0.068(4) 0.067(4) -0.009(3) 0.018(3) -0.007(3)
O5 0.099(9) 0.086(8) 0.065(6) -0.017(5) 0.032(6) 0.002(5)
O6 0.143(8) 0.038(2) 0.077(4) -0.013(2) -0.012(5) -0.002(5)
O7 0.051(6) 0.056(5) 0.075(4) -0.007(3) 0.027(4) -0.004(5)
O8 0.089(4) 0.082(4) 0.081(3) -0.014(3) 0.052(3) -0.019(3)
C1 0.061(3) 0.053(3) 0.055(3) 0.006(2) 0.008(2) -0.007(2)
C2 0.046(2) 0.050(2) 0.065(3) -0.003(2) 0.014(2) -0.0011(19)
C3 0.046(3) 0.045(5) 0.055(5) -0.001(5) 0.012(3) -0.006(4)
C4 0.056(4) 0.048(5) 0.052(7) -0.003(6) 0.016(6) 0.003(3)
C5 0.057(4) 0.050(7) 0.047(5) 0.001(6) 0.013(3) -0.002(5)
C6 0.069(3) 0.066(3) 0.063(3) -0.012(3) 0.019(3) -0.001(3)
C7 0.076(4) 0.077(3) 0.054(3) -0.012(3) 0.012(3) -0.007(3)
C8 0.060(3) 0.071(3) 0.049(3) 0.000(2) 0.015(2) -0.013(2)
C9 0.056(3) 0.054(3) 0.059(3) -0.001(2) 0.017(2) -0.009(2)
C10 0.054(3) 0.047(7) 0.067(7) -0.006(5) 0.018(5) -0.006(5)
C11 0.063(4) 0.040(4) 0.070(7) -0.006(6) 0.016(6) -0.003(3)
C12 0.057(4) 0.029(7) 0.067(5) -0.005(4) 0.015(3) -0.003(5)
C13 0.085(4) 0.051(3) 0.059(3) -0.004(2) 0.012(3) -0.008(2)
C14 0.088(4) 0.055(3) 0.052(3) -0.002(2) 0.012(3) -0.008(3)
C15 0.152(8) 0.071(4) 0.057(4) 0.005(3) 0.003(4) 0.027(4)
C16 0.134(6) 0.089(4) 0.052(3) 0.006(3) 0.021(4) -0.012(4)
C17 0.076(9) 0.043(5) 0.067(8) 0.000(4) 0.023(5) -0.021(5)
C18 0.064(3) 0.044(2) 0.051(2) 0.0077(19) 0.016(2) -0.003(2)
C19 0.058(5) 0.055(5) 0.058(6) 0.013(4) 0.026(4) 0.000(4)
C20 0.063(6) 0.057(7) 0.049(5) 0.005(3) 0.027(5) -0.002(5)
C21 0.052(6) 0.059(4) 0.042(4) 0.001(3) 0.016(3) 0.001(4)
C22 0.065(3) 0.079(3) 0.048(3) -0.001(2) 0.023(2) -0.002(3)
C23 0.063(3) 0.071(3) 0.047(3) -0.005(2) 0.010(2) 0.002(2)
C24 0.052(3) 0.056(3) 0.051(3) 0.008(2) 0.013(2) 0.005(2)
C25 0.054(3) 0.048(2) 0.051(2) 0.0077(19) 0.016(2) 0.0065(19)
C26 0.061(4) 0.046(4) 0.047(5) 0.005(4) 0.020(4) 0.011(3)
C27 0.066(6) 0.042(6) 0.049(6) 0.001(3) 0.017(5) 0.003(4)
C28 0.060(6) 0.037(4) 0.048(3) 0.005(2) 0.020(4) -0.010(4)
C29 0.091(4) 0.051(3) 0.053(3) -0.001(2) 0.021(3) -0.001(3)
C30 0.095(4) 0.055(3) 0.053(3) -0.009(2) 0.020(3) -0.014(3)
C31 0.071(3) 0.048(2) 0.057(3) 0.003(2) 0.012(2) -0.003(2)
C32 0.113(9) 0.105(9) 0.119(11) -0.057(7) 0.025(8) -0.029(7)
C33 0.080(4) 0.072(3) 0.082(4) -0.015(3) 0.019(3) -0.007(3)
C17A 0.062(12) 0.032(9) 0.084(15) 0.016(8) 0.028(10) 0.032(8)
C35 0.055(3) 0.043(2) 0.054(3) 0.0076(19) 0.022(2) 0.0082(19)
C36 0.054(4) 0.050(4) 0.051(6) 0.015(5) 0.012(5) -0.003(3)
C37 0.095(5) 0.055(5) 0.051(3) 0.014(4) -0.001(3) -0.010(5)
C38 0.118(5) 0.036(4) 0.056(5) 0.002(4) 0.001(4) -0.005(4)
C39 0.194(7) 0.065(4) 0.072(4) -0.004(3) -0.013(4) 0.009(4)
C40 0.200(7) 0.061(3) 0.076(4) -0.018(3) -0.013(4) 0.014(4)
C41 0.137(5) 0.051(3) 0.067(3) -0.004(3) -0.006(3) 0.004(3)
C42 0.082(3) 0.042(2) 0.065(3) -0.002(2) 0.005(3) -0.010(2)
C43 0.082(4) 0.046(3) 0.050(5) 0.009(4) 0.005(5) -0.005(3)
C44 0.057(4) 0.050(6) 0.044(3) 0.009(3) 0.006(3) -0.002(5)
C45 0.048(4) 0.039(4) 0.055(6) 0.007(4) 0.012(4) 0.009(3)
C46 0.074(3) 0.051(3) 0.049(3) 0.011(2) 0.019(2) 0.011(2)
C47 0.083(3) 0.051(2) 0.053(3) 0.002(2) 0.032(3) 0.010(2)
C48 0.066(3) 0.041(3) 0.063(3) 0.010(2) 0.028(2) 0.012(2)
C49 0.121(7) 0.130(12) 0.102(9) -0.051(9) 0.045(6) -0.002(8)
C50 0.267(15) 0.049(4) 0.076(5) -0.018(3) 0.002(8) 0.011(7)
C51 0.074(8) 0.025(4) 0.067(9) 0.006(4) -0.002(6) 0.000(4)
C52 0.063(3) 0.035(2) 0.053(3) 0.0090(18) 0.014(2) -0.0018(18)
C53 0.053(5) 0.046(4) 0.052(6) 0.006(4) 0.002(4) -0.010(3)
C54 0.084(9) 0.040(4) 0.056(7) -0.009(4) 0.015(4) -0.018(5)
C55 0.087(10) 0.038(4) 0.068(5) -0.004(3) 0.029(7) 0.011(5)
C56 0.094(4) 0.054(3) 0.081(4) -0.020(3) 0.044(3) -0.027(3)
C57 0.118(5) 0.061(3) 0.081(4) -0.023(3) 0.046(4) -0.018(3)
C58 0.075(4) 0.053(3) 0.077(4) -0.004(3) 0.033(3) -0.010(3)
C59 0.069(3) 0.047(2) 0.066(3) -0.008(2) 0.022(3) -0.002(2)
C60 0.073(5) 0.040(5) 0.059(6) -0.001(4) 0.018(4) -0.010(4)
C61 0.050(5) 0.049(4) 0.057(5) -0.003(4) 0.020(3) -0.010(3)
C62 0.046(5) 0.041(3) 0.048(3) 0.001(2) 0.014(4) -0.005(4)
C63 0.063(3) 0.053(3) 0.048(3) -0.004(2) 0.009(2) -0.008(2)
C64 0.073(3) 0.050(2) 0.048(2) -0.004(2) 0.015(2) -0.006(2)
C65 0.061(3) 0.039(2) 0.061(3) 0.006(2) 0.018(3) -0.001(2)
C66 0.073(4) 0.099(9) 0.102(10) -0.045(7) 0.041(5) -0.025(5)
C67 0.111(6) 0.128(7) 0.098(5) -0.033(5) 0.056(5) -0.027(5)
C68 0.056(5) 0.050(7) 0.052(5) 0.005(5) 0.021(4) 0.013(5)
O1A 0.061(9) 0.059(7) 0.046(5) 0.008(4) 0.003(6) 0.008(6)
O2A 0.069(15) 0.049(6) 0.056(7) 0.003(4) 0.030(10) 0.016(11)
O3A 0.078(10) 0.061(7) 0.067(6) 0.005(5) 0.036(7) 0.000(5)
O4A 0.086(12) 0.037(6) 0.055(9) 0.010(5) 0.032(8) 0.042(6)
O5A 0.103(10) 0.045(5) 0.064(5) 0.004(4) 0.054(7) 0.008(5)
O6A 0.088(17) 0.055(10) 0.127(15) -0.021(8) 0.023(9) -0.007(10)
O7A 0.062(6) 0.054(5) 0.059(4) -0.010(3) 0.015(5) -0.009(5)
O8A 0.069(8) 0.060(7) 0.047(7) -0.011(5) 0.014(5) -0.019(5)
C1A 0.058(5) 0.055(5) 0.037(4) 0.003(4) 0.002(4) 0.008(4)
C2A 0.085(7) 0.054(5) 0.043(4) 0.001(4) 0.010(4) -0.008(4)
C3A 0.105(8) 0.047(5) 0.049(5) 0.003(4) 0.011(5) 0.017(5)
C4A 0.081(7) 0.027(7) 0.044(6) 0.014(5) 0.006(5) -0.001(6)
C5A 0.082(8) 0.027(5) 0.032(8) 0.008(6) 0.015(8) 0.002(4)
C6A 0.067(8) 0.040(9) 0.052(9) -0.006(6) 0.024(6) -0.005(8)
C7A 0.072(5) 0.037(4) 0.043(4) 0.003(3) 0.018(4) 0.004(4)
C8A 0.055(5) 0.044(4) 0.053(5) 0.002(4) 0.020(4) 0.005(3)
C9A 0.075(6) 0.038(4) 0.044(4) 0.001(3) 0.026(4) 0.010(4)
C10A 0.074(6) 0.041(4) 0.047(5) -0.007(4) 0.020(4) -0.005(4)
C11A 0.044(6) 0.026(7) 0.040(6) 0.006(5) 0.011(4) 0.012(5)
C12A 0.052(6) 0.035(5) 0.034(7) 0.012(6) 0.003(6) 0.011(4)
C13A 0.042(5) 0.053(10) 0.060(10) 0.020(8) 0.005(6) -0.009(6)
C14A 0.041(4) 0.050(4) 0.052(4) 0.008(3) 0.014(3) 0.000(3)
C15A 0.113(9) 0.095(8) 0.042(5) 0.015(5) 0.015(6) 0.032(7)
C16A 0.27(4) 0.063(10) 0.069(11) 0.003(9) 0.065(17) 0.034(15)
C34 0.055(6) 0.056(7) 0.037(5) 0.007(4) 0.011(4) -0.004(4)
C18A 0.061(5) 0.042(4) 0.050(4) 0.010(3) 0.017(4) 0.008(4)
C19A 0.076(6) 0.042(4) 0.060(5) 0.011(4) 0.017(5) 0.000(4)
C20A 0.079(7) 0.055(5) 0.068(6) 0.003(4) 0.035(5) 0.009(5)
C21A 0.081(7) 0.051(5) 0.069(6) -0.002(4) 0.008(6) -0.002(5)
C22A 0.047(11) 0.032(6) 0.048(6) -0.002(4) 0.020(8) -0.021(7)
C23A 0.041(7) 0.047(6) 0.038(7) 0.008(5) 0.012(5) -0.008(6)
C24A 0.070(11) 0.037(7) 0.047(9) 0.012(6) 0.021(8) -0.002(8)
C25A 0.064(5) 0.045(4) 0.053(5) 0.016(4) 0.015(4) 0.001(4)
C26A 0.063(6) 0.071(6) 0.056(6) 0.014(5) 0.032(5) -0.002(5)
C27A 0.074(6) 0.067(5) 0.054(5) 0.010(4) 0.028(5) 0.001(5)
C28A 0.068(6) 0.062(5) 0.043(4) 0.009(4) 0.015(4) 0.011(4)
C29A 0.072(13) 0.039(6) 0.051(7) 0.009(5) 0.026(8) 0.002(8)
C30A 0.051(9) 0.037(4) 0.047(9) -0.003(6) 0.013(6) 0.006(5)
C31A 0.058(8) 0.030(9) 0.056(15) 0.002(7) 0.010(9) 0.001(6)
C32A 0.094(9) 0.106(9) 0.096(9) -0.029(7) 0.046(7) 0.011(7)
C33A 0.17(2) 0.035(6) 0.074(9) 0.009(6) 0.050(14) 0.040(10)
C34A 0.053(13) 0.096(18) 0.046(9) 0.024(9) 0.012(8) -0.001(9)
C35A 0.060(5) 0.049(4) 0.056(5) 0.008(4) 0.018(4) 0.000(4)
C36A 0.078(6) 0.043(5) 0.063(6) 0.008(4) 0.019(5) -0.010(4)
C37A 0.068(6) 0.048(5) 0.063(5) -0.010(4) 0.012(5) -0.005(4)
C38A 0.088(7) 0.045(5) 0.053(5) 0.012(4) 0.018(5) 0.011(4)
C39A 0.054(9) 0.014(9) 0.10(2) 0.004(6) 0.028(11) -0.002(7)
C40A 0.057(6) 0.046(10) 0.046(6) 0.006(8) 0.014(5) -0.003(8)
C41A 0.055(6) 0.048(6) 0.030(7) 0.005(7) 0.008(6) -0.004(4)
C42A 0.060(5) 0.042(4) 0.040(4) 0.000(3) 0.012(4) -0.006(3)
C43A 0.069(6) 0.044(4) 0.053(5) 0.000(4) 0.015(4) 0.006(4)
C44A 0.081(6) 0.050(5) 0.044(4) -0.007(4) 0.011(4) -0.005(4)
C45A 0.067(6) 0.059(5) 0.050(5) 0.005(4) 0.010(4) 0.000(4)
C46A 0.064(7) 0.029(7) 0.049(9) 0.012(8) 0.015(6) 0.002(7)
C47A 0.065(7) 0.034(9) 0.057(9) 0.019(9) 0.016(6) 0.002(8)
C48A 0.055(7) 0.041(10) 0.062(13) -0.008(11) 0.017(12) -0.008(6)
C49A 0.14(2) 0.037(8) 0.073(11) 0.009(9) 0.006(12) 0.009(10)
C50A 0.141(12) 0.046(5) 0.064(6) -0.008(5) 0.009(7) 0.008(6)
C51A 0.074(16) 0.042(7) 0.079(12) -0.018(7) 0.026(9) 0.011(8)
C52A 0.067(5) 0.037(4) 0.037(4) 0.005(3) 0.010(4) 0.006(3)
C53A 0.067(6) 0.032(4) 0.046(5) 0.001(3) 0.007(4) -0.003(4)
C54A 0.086(6) 0.040(4) 0.037(4) -0.008(3) 0.012(4) -0.003(4)
C55A 0.083(7) 0.033(4) 0.044(4) 0.003(3) 0.013(4) 0.006(4)
C56A 0.055(9) 0.034(4) 0.036(5) 0.004(4) 0.009(7) -0.003(8)
C57A 0.035(7) 0.041(6) 0.041(7) 0.009(5) 0.007(5) 0.001(5)
C58A 0.076(10) 0.036(8) 0.034(9) 0.009(7) 0.008(7) -0.005(6)
C59A 0.083(6) 0.031(3) 0.038(4) 0.005(3) 0.016(4) 0.010(4)
C60A 0.076(7) 0.042(5) 0.040(5) -0.005(4) 0.016(4) -0.007(4)
C61A 0.081(6) 0.043(4) 0.044(4) -0.007(3) 0.020(4) 0.000(4)
C62A 0.080(7) 0.041(4) 0.054(5) -0.005(4) 0.016(5) 0.002(4)
C63A 0.081(16) 0.068(10) 0.039(7) -0.011(6) 0.009(9) 0.049(12)
C64A 0.087(16) 0.028(9) 0.048(10) -0.001(7) 0.023(9) -0.002(7)
C65A 0.062(7) 0.042(6) 0.041(7) 0.002(6) 0.020(6) 0.007(5)
C66A 0.095(9) 0.075(7) 0.079(8) -0.021(7) 0.017(7) -0.021(6)
C67A 0.090(9) 0.083(9) 0.085(9) -0.035(7) 0.029(8) -0.010(7)
C68A 0.074(15) 0.052(13) 0.040(10) -0.009(8) 0.030(10) -0.016(9)
N1 0.079(2) 0.081(2) 0.101(3) 0.038(2) 0.0180(19) 0.0011(17)
N2 0.133(3) 0.080(2) 0.104(3) 0.042(2) 0.015(3) 0.003(2)
C69 0.245(8) 0.077(3) 0.105(4) 0.040(3) 0.011(5) -0.008(4)
C70 0.199(6) 0.069(3) 0.116(4) 0.039(3) 0.052(4) 0.015(3)
C71 0.168(5) 0.079(3) 0.119(4) 0.037(3) 0.063(4) 0.022(3)
C72 0.123(4) 0.114(4) 0.118(5) 0.025(3) 0.019(4) -0.010(3)
C73 0.386(15) 0.079(4) 0.136(6) 0.014(4) 0.025(7) -0.007(6)

loop_
_atom_type_symbol
_atom_type_description
_atom_type_scat_dispersion_real
_atom_type_scat_dispersion_imag
_atom_type_scat_source
C C 0.0181 0.0091 'International Tables Vol C Tables 4.2.6.8 and 6.1.1.4'
H H 0.0000 0.0000 'International Tables Vol C Tables 4.2.6.8 and 6.1.1.4'
F F 0.0727 0.0534 'International Tables Vol C Tables 4.2.6.8 and 6.1.1.4'
N N 0.0311 0.0180 'International Tables Vol C Tables 4.2.6.8 and 6.1.1.4'
O O 0.0492 0.0322 'International Tables Vol C Tables 4.2.6.8 and 6.1.1.4'
P P 0.2955 0.4335 'International Tables Vol C Tables 4.2.6.8 and 6.1.1.4'

loop_
_geom_angle_atom_site_label_1
_geom_angle_atom_site_label_2
_geom_angle_atom_site_label_3
_geom_angle
_geom_angle_site_symmetry_1
_geom_angle_site_symmetry_3
_geom_angle_publ_flag
F1 P1 F5 90.5(2) . . ?
F1 P1 F6 89.5(2) . . ?
F2 P1 F1 89.3(4) . . ?
F2 P1 F3 86.3(4) . . ?
F2 P1 F5 93.4(3) . . ?
F2 P1 F6 87.6(3) . . ?
F3 P1 F1 175.5(4) . . ?
F3 P1 F5 89.4(2) . . ?
F3 P1 F6 90.7(2) . . ?
F4 P1 F1 91.0(4) . . ?
F4 P1 F2 176.9(4) . . ?
F4 P1 F3 93.4(4) . . ?
F4 P1 F5 89.7(3) . . ?
F4 P1 F6 89.3(3) . . ?
F5 P1 F6 179.0(3) . . ?
C1 O1 C15 118.2(8) . . ?
C8 O2 C16 118.1(8) . . ?
C31 O3 C32 123.1(16) . . ?
C24 O4 C33 118.0(7) . . ?
C48 O5 C49 110.4(13) . . ?
C41 O6 C50 117.0(8) . . ?
C66 O7 C65 118.4(14) . . ?
C67 O8 C58 118.7(7) . . ?
O1 C1 C14 119.7(6) . . ?
C2 C1 O1 117.7(6) . . ?
C2 C1 C14 122.5(5) . . ?
C1 C2 C3 118.0(6) . . ?
C1 C2 C68 121.6(7) . . ?
C3 C2 C68 120.4(8) . . ?
C4 C3 C2 122.7(9) . . ?
C4 C3 C12 115.8(12) . . ?
C12 C3 C2 121.5(11) . . ?
C3 C4 C5 121.8(11) . . ?
C4 C5 C6 120.7(11) . . ?
C4 C5 C10 120.7(9) . . ?
C10 C5 C6 118.6(11) . . ?
C7 C6 C5 120.6(7) . . ?
C6 C7 C8 120.3(5) . . ?
O2 C8 C7 120.2(6) . . ?
C9 C8 O2 117.2(6) . . ?
C9 C8 C7 122.6(5) . . ?
C8 C9 C10 117.4(6) . . ?
C8 C9 C17 121.6(8) . . ?
C10 C9 C17 120.8(9) . . ?
C5 C10 C9 120.3(11) . . ?
C11 C10 C5 118.7(11) . . ?
C11 C10 C9 121.0(12) . . ?
C10 C11 C12 119.4(13) . . ?
C3 C12 C13 117.1(11) . . ?
C11 C12 C3 123.6(13) . . ?
C11 C12 C13 119.3(10) . . ?
C14 C13 C12 121.5(6) . . ?
C13 C14 C1 119.4(5) . . ?
C9 C17 C18 118.1(10) . . ?
C19 C18 C17 118.3(8) . . ?
C31 C18 C17 122.1(7) . . ?
C31 C18 C19 119.6(7) . . ?
C18 C19 C28 118.7(11) . . ?
C20 C19 C18 126.4(10) . . ?
C20 C19 C28 114.9(11) . . ?
C21 C20 C19 124.7(9) . . ?
C20 C21 C22 121.4(9) . . ?
C20 C21 C26 120.4(8) . . ?
C22 C21 C26 118.2(9) . . ?
C23 C22 C21 120.9(6) . . ?
C22 C23 C24 121.4(5) . . ?
O4 C24 C23 121.6(6) . . ?
C25 C24 O4 116.8(6) . . ?
C25 C24 C23 121.7(5) . . ?
C24 C25 C26 118.3(5) . . ?
C24 C25 C34 121.0(5) . . ?
C26 C25 C34 120.7(6) . . ?
C25 C26 C21 119.2(9) . . ?
C27 C26 C21 116.0(10) . . ?
C27 C26 C25 124.7(9) . . ?
C26 C27 C28 123.5(10) . . ?
C27 C28 C19 120.1(10) . . ?
C27 C28 C29 120.2(10) . . ?
C29 C28 C19 119.6(10) . . ?
C30 C29 C28 119.6(7) . . ?
C29 C30 C31 121.1(5) . . ?
O3 C31 C18 117.2(9) . . ?
O3 C31 C30 121.5(9) . . ?
C18 C31 C30 121.1(5) . . ?
C18A C17A C14A 115.7(9) . . ?
C36 C35 C34 120.1(6) . . ?
C48 C35 C36 117.6(6) . . ?
C48 C35 C34 122.3(5) . . ?
C35 C36 C45 119.6(9) . . ?
C37 C36 C35 123.9(9) . . ?
C37 C36 C45 116.3(9) . . ?
C36 C37 C38 123.4(9) . . ?
C37 C38 C39 119.9(9) . . ?
C37 C38 C43 120.4(10) . . ?
C39 C38 C43 119.6(9) . . ?
C40 C39 C38 119.9(8) . . ?
C39 C40 C41 120.6(6) . . ?
O6 C41 C40 121.4(6) . . ?
O6 C41 C42 116.4(6) . . ?
C42 C41 C40 122.2(5) . . ?
C41 C42 C43 118.2(6) . . ?
C41 C42 C51 121.9(7) . . ?
C43 C42 C51 119.9(8) . . ?
C38 C43 C42 119.4(10) . . ?
C44 C43 C38 116.2(11) . . ?
C44 C43 C42 124.3(9) . . ?
C43 C44 C45 122.9(11) . . ?
C44 C45 C36 120.4(10) . . ?
C44 C45 C46 120.6(9) . . ?
C46 C45 C36 119.0(8) . . ?
C47 C46 C45 120.9(6) . . ?
C46 C47 C48 119.5(5) . . ?
O5 C48 C35 115.8(9) . . ?
O5 C48 C47 120.7(9) . . ?
C35 C48 C47 123.5(4) . . ?
C42 C51 C52 114.8(11) . . ?
C53 C52 C51 120.4(9) . . ?
C65 C52 C51 121.6(8) . . ?
C65 C52 C53 118.0(6) . . ?
C52 C53 C54 124.6(10) . . ?
C52 C53 C62 121.3(11) . . ?
C54 C53 C62 114.0(9) . . ?
C55 C54 C53 125.2(10) . . ?
C54 C55 C56 123.1(14) . . ?
C54 C55 C60 118.2(12) . . ?
C56 C55 C60 118.0(11) . . ?
C57 C56 C55 121.5(8) . . ?
C56 C57 C58 121.1(6) . . ?
O8 C58 C57 120.1(6) . . ?
C59 C58 O8 118.7(5) . . ?
C59 C58 C57 121.2(6) . . ?
C58 C59 C60 118.8(6) . . ?
C58 C59 C68 121.9(9) . . ?
C60 C59 C68 119.3(10) . . ?
C59 C60 C55 119.3(11) . . ?
C61 C60 C55 117.5(10) . . ?
C61 C60 C59 123.1(10) . . ?
C60 C61 C62 123.6(9) . . ?
C61 C62 C53 120.3(10) . . ?
C61 C62 C63 123.0(10) . . ?
C63 C62 C53 116.7(9) . . ?
C64 C63 C62 121.0(6) . . ?
C63 C64 C65 121.1(5) . . ?
C52 C65 O7 118.1(10) . . ?
C52 C65 C64 121.8(5) . . ?
C64 C65 O7 120.1(10) . . ?
C59 C68 C2 122.6(15) . . ?
C1A O1A C15A 115.9(12) . . ?
C8A O2A C16A 112(3) . . ?
C26A O3A C32A 115.7(15) . . ?
C19A O4A C33A 106(2) . . ?
C43A O5A C50A 115.4(10) . . ?
C36A O6A C49A 131(3) . . ?
C67A O7A C60A 119.9(10) . . ?
C53A O8A C66A 117.0(13) . . ?
O1A C1A C2A 120.6(9) . . ?
O1A C1A C14A 115.8(9) . . ?
C14A C1A C2A 123.5(7) . . ?
C3A C2A C1A 119.2(8) . . ?
C2A C3A C4A 121.0(9) . . ?
C3A C4A C13A 117.7(12) . . ?
C5A C4A C3A 121.3(11) . . ?
C5A C4A C13A 121.0(11) . . ?
C6A C5A C4A 122.8(16) . . ?
C5A C6A C7A 121.1(13) . . ?
C5A C6A C11A 117.1(18) . . ?
C11A C6A C7A 121.6(13) . . ?
C6A C7A C68A 121.5(13) . . ?
C8A C7A C6A 117.0(8) . . ?
C8A C7A C68A 121.4(12) . . ?
O2A C8A C7A 113.6(18) . . ?
O2A C8A C9A 124.6(18) . . ?
C7A C8A C9A 121.6(8) . . ?
C10A C9A C8A 120.7(7) . . ?
C9A C10A C11A 120.6(9) . . ?
C6A C11A C10A 118.3(13) . . ?
C12A C11A C6A 119.9(17) . . ?
C12A C11A C10A 121.4(12) . . ?
C11A C12A C13A 124.0(15) . . ?
C4A C13A C14A 123.2(12) . . ?
C12A C13A C4A 114.9(11) . . ?
C12A C13A C14A 121.7(12) . . ?
C1A C14A C17A 122.0(9) . . ?
C1A C14A C13A 115.3(8) . . ?
C13A C14A C17A 122.6(10) . . ?
C35 C34 C25 117.4(6) . . ?
C19A C18A C17A 119.9(9) . . ?
C19A C18A C31A 118.1(10) . . ?
C31A C18A C17A 122.0(11) . . ?
O4A C19A C18A 122.5(15) . . ?
O4A C19A C20A 114.2(15) . . ?
C18A C19A C20A 122.6(9) . . ?
C19A C20A C21A 119.0(9) . . ?
C20A C21A C22A 120.2(11) . . ?
C21A C22A C31A 119.5(13) . . ?
C23A C22A C21A 122.6(14) . . ?
C23A C22A C31A 117.8(13) . . ?
C22A C23A C24A 126.6(15) . . ?
C23A C24A C25A 124.6(14) . . ?
C23A C24A C29A 113.7(12) . . ?
C25A C24A C29A 121.5(16) . . ?
C24A C25A C34A 120.9(16) . . ?
C26A C25A C24A 116.7(11) . . ?
C26A C25A C34A 122.3(15) . . ?
C25A C26A O3A 115.9(11) . . ?
C25A C26A C27A 124.0(9) . . ?
C27A C26A O3A 120.0(11) . . ?
C26A C27A C28A 118.5(9) . . ?
C27A C28A C29A 120.4(11) . . ?
C24A C29A C28A 118.4(16) . . ?
C30A C29A C24A 121.2(11) . . ?
C30A C29A C28A 120.4(14) . . ?
C31A C30A C29A 122.8(11) . . ?
C18A C31A C22A 120.2(13) . . ?
C30A C31A C18A 122.4(15) . . ?
C30A C31A C22A 117.4(11) . . ?
C25A C34A C35A 116(2) . . ?
C36A C35A C34A 119.4(14) . . ?
C36A C35A C48A 119.4(12) . . ?
C48A C35A C34A 121.2(16) . . ?
O6A C36A C35A 123.5(18) . . ?
O6A C36A C37A 113.2(18) . . ?
C35A C36A C37A 122.1(8) . . ?
C38A C37A C36A 120.0(8) . . ?
C37A C38A C39A 120.3(12) . . ?
C38A C39A C40A 120(2) . . ?
C38A C39A C48A 123.1(19) . . ?
C40A C39A C48A 117(2) . . ?
C39A C40A C41A 124(2) . . ?
C40A C41A C42A 126.5(15) . . ?
C40A C41A C46A 115(2) . . ?
C46A C41A C42A 118(2) . . ?
C41A C42A C51A 121.0(18) . . ?
C43A C42A C41A 118.9(10) . . ?
C43A C42A C51A 119.3(16) . . ?
O5A C43A C44A 122.0(9) . . ?
C42A C43A O5A 114.9(9) . . ?
C42A C43A C44A 123.2(8) . . ?
C45A C44A C43A 120.6(8) . . ?
C44A C45A C46A 119.2(11) . . ?
C41A C46A C45A 119.8(17) . . ?
C47A C46A C41A 121(2) . . ?
C47A C46A C45A 119(2) . . ?
C48A C47A C46A 122.1(19) . . ?
C39A C48A C35A 115(2) . . ?
C47A C48A C35A 124.2(19) . . ?
C47A C48A C39A 120.7(16) . . ?
C42A C51A C52A 107(3) . . ?
C53A C52A C51A 118.2(18) . . ?
C65A C52A C51A 122.0(19) . . ?
C65A C52A C53A 119.6(11) . . ?
O8A C53A C52A 115.9(9) . . ?
C54A C53A O8A 122.5(10) . . ?
C54A C53A C52A 121.5(9) . . ?
C55A C54A C53A 121.7(8) . . ?
C54A C55A C56A 116.8(12) . . ?
C57A C56A C55A 117.6(18) . . ?
C65A C56A C55A 120.8(19) . . ?
C65A C56A C57A 121.6(16) . . ?
C58A C57A C56A 122.8(15) . . ?
C57A C58A C59A 124.5(18) . . ?
C57A C58A C63A 114(2) . . ?
C63A C58A C59A 121(2) . . ?
C58A C59A C68A 120.5(16) . . ?
C60A C59A C58A 118.5(11) . . ?
C60A C59A C68A 121.0(15) . . ?
C59A C60A O7A 116.2(9) . . ?
C59A C60A C61A 121.8(10) . . ?
C61A C60A O7A 122.0(9) . . ?
C62A C61A C60A 120.9(8) . . ?
C61A C62A C63A 121.4(12) . . ?
C58A C63A C62A 115(2) . . ?
C64A C63A C58A 122.1(19) . . ?
C64A C63A C62A 121.9(19) . . ?
C63A C64A C65A 125.2(15) . . ?
C52A C65A C56A 119.3(18) . . ?
C52A C65A C64A 127.1(17) . . ?
C64A C65A C56A 113.6(16) . . ?
C7A C68A C59A 118.6(19) . . ?
C69 N1 C70 104.1(5) . . ?
C69 N1 C72 128.2(4) . . ?
C70 N1 C72 127.7(5) . . ?
C69 N2 C73 127.8(5) . . ?
C71 N2 C69 108.3(5) . . ?
C71 N2 C73 123.6(5) . . ?
N1 C69 N2 111.4(4) . . ?
N1 C70 C71 110.1(5) . . ?
N2 C71 C70 106.0(5) . . ?

loop_
_geom_bond_atom_site_label_1
_geom_bond_atom_site_label_2
_geom_bond_distance
_geom_bond_site_symmetry_2
_geom_bond_publ_flag
P1 F1 1.540(4) . ?
P1 F2 1.535(5) . ?
P1 F3 1.540(4) . ?
P1 F4 1.520(5) . ?
P1 F5 1.576(4) . ?
P1 F6 1.578(4) . ?
O1 C1 1.373(11) . ?
O1 C15 1.408(12) . ?
O2 C8 1.397(11) . ?
O2 C16 1.413(12) . ?
O3 C31 1.25(2) . ?
O3 C32 1.48(3) . ?
O4 C24 1.380(9) . ?
O4 C33 1.426(12) . ?
O5 C48 1.247(13) . ?
O5 C49 1.46(2) . ?
O6 C41 1.368(9) . ?
O6 C50 1.416(11) . ?
O7 C65 1.443(14) . ?
O7 C66 1.35(3) . ?
O8 C58 1.386(8) . ?
O8 C67 1.378(11) . ?
C1 C2 1.357(7) . ?
C1 C14 1.426(7) . ?
C2 C3 1.448(14) . ?
C2 C68 1.49(2) . ?
C3 C4 1.400(16) . ?
C3 C12 1.413(10) . ?
C4 C5 1.406(12) . ?
C5 C6 1.423(10) . ?
C5 C10 1.423(11) . ?
C6 C7 1.343(8) . ?
C7 C8 1.424(8) . ?
C8 C9 1.358(7) . ?
C9 C10 1.442(12) . ?
C9 C17 1.497(14) . ?
C10 C11 1.382(10) . ?
C11 C12 1.410(12) . ?
C12 C13 1.446(15) . ?
C13 C14 1.368(7) . ?
C17 C18 1.530(18) . ?
C18 C19 1.404(14) . ?
C18 C31 1.364(7) . ?
C19 C20 1.395(15) . ?
C19 C28 1.460(12) . ?
C20 C21 1.390(11) . ?
C21 C22 1.421(9) . ?
C21 C26 1.447(9) . ?
C22 C23 1.344(8) . ?
C23 C24 1.401(7) . ?
C24 C25 1.379(7) . ?
C25 C26 1.442(11) . ?
C25 C34 1.518(8) . ?
C26 C27 1.389(10) . ?
C27 C28 1.416(11) . ?
C28 C29 1.419(11) . ?
C29 C30 1.336(9) . ?
C30 C31 1.442(8) . ?
C17A C14A 1.526(9) . ?
C17A C18A 1.513(10) . ?
C35 C36 1.430(11) . ?
C35 C48 1.360(7) . ?
C35 C34 1.514(8) . ?
C36 C37 1.366(12) . ?
C36 C45 1.432(11) . ?
C37 C38 1.404(11) . ?
C38 C39 1.420(11) . ?
C38 C43 1.431(10) . ?
C39 C40 1.365(10) . ?
C40 C41 1.410(9) . ?
C41 C42 1.378(8) . ?
C42 C43 1.436(13) . ?
C42 C51 1.514(14) . ?
C43 C44 1.382(13) . ?
C44 C45 1.410(11) . ?
C45 C46 1.411(11) . ?
C46 C47 1.352(7) . ?
C47 C48 1.408(7) . ?
C51 C52 1.522(17) . ?
C52 C53 1.400(11) . ?
C52 C65 1.372(7) . ?
C53 C54 1.429(12) . ?
C53 C62 1.461(11) . ?
C54 C55 1.374(13) . ?
C55 C56 1.398(14) . ?
C55 C60 1.457(14) . ?
C56 C57 1.355(8) . ?
C57 C58 1.403(8) . ?
C58 C59 1.376(8) . ?
C59 C60 1.435(12) . ?
C59 C68 1.49(2) . ?
C60 C61 1.371(12) . ?
C61 C62 1.393(9) . ?
C62 C63 1.416(12) . ?
C63 C64 1.350(7) . ?
C64 C65 1.405(7) . ?
O1A C1A 1.379(17) . ?
O1A C15A 1.46(2) . ?
O2A C8A 1.31(4) . ?
O2A C16A 1.51(5) . ?
O3A C26A 1.391(18) . ?
O3A C32A 1.42(2) . ?
O4A C19A 1.33(3) . ?
O4A C33A 1.47(4) . ?
O5A C43A 1.388(14) . ?
O5A C50A 1.479(16) . ?
O6A C36A 1.22(4) . ?
O6A C49A 1.42(5) . ?
O7A C60A 1.445(16) . ?
O7A C67A 1.38(2) . ?
O8A C53A 1.39(2) . ?
O8A C66A 1.40(2) . ?
C1A C2A 1.403(8) . ?
C1A C14A 1.388(8) . ?
C2A C3A 1.374(8) . ?
C3A C4A 1.404(9) . ?
C4A C5A 1.399(9) . ?
C4A C13A 1.414(9) . ?
C5A C6A 1.389(10) . ?
C6A C7A 1.46(2) . ?
C6A C11A 1.397(9) . ?
C7A C8A 1.386(11) . ?
C7A C68A 1.49(3) . ?
C8A C9A 1.432(11) . ?
C9A C10A 1.354(12) . ?
C10A C11A 1.444(19) . ?
C11A C12A 1.393(9) . ?
C12A C13A 1.403(9) . ?
C13A C14A 1.413(9) . ?
C18A C19A 1.381(8) . ?
C18A C31A 1.408(10) . ?
C19A C20A 1.388(8) . ?
C20A C21A 1.395(9) . ?
C21A C22A 1.397(10) . ?
C22A C23A 1.395(10) . ?
C22A C31A 1.408(9) . ?
C23A C24A 1.400(10) . ?
C24A C25A 1.406(10) . ?
C24A C29A 1.407(10) . ?
C25A C26A 1.378(8) . ?
C25A C34A 1.53(3) . ?
C26A C27A 1.380(9) . ?
C27A C28A 1.390(8) . ?
C28A C29A 1.409(10) . ?
C29A C30A 1.406(9) . ?
C30A C31A 1.392(9) . ?
C34A C35A 1.54(3) . ?
C35A C36A 1.379(13) . ?
C35A C48A 1.466(17) . ?
C36A C37A 1.407(13) . ?
C37A C38A 1.366(12) . ?
C38A C39A 1.37(3) . ?
C39A C40A 1.402(19) . ?
C39A C48A 1.45(3) . ?
C40A C41A 1.42(3) . ?
C41A C42A 1.44(3) . ?
C41A C46A 1.43(2) . ?
C42A C43A 1.357(11) . ?
C42A C51A 1.57(4) . ?
C43A C44A 1.402(12) . ?
C44A C45A 1.358(13) . ?
C45A C46A 1.44(2) . ?
C46A C47A 1.406(14) . ?
C47A C48A 1.331(19) . ?
C51A C52A 1.66(4) . ?
C52A C53A 1.392(11) . ?
C52A C65A 1.37(2) . ?
C53A C54A 1.387(13) . ?
C54A C55A 1.360(14) . ?
C55A C56A 1.46(2) . ?
C56A C57A 1.413(18) . ?
C56A C65A 1.406(18) . ?
C57A C58A 1.37(2) . ?
C58A C59A 1.45(2) . ?
C58A C63A 1.44(2) . ?
C59A C60A 1.379(13) . ?
C59A C68A 1.51(3) . ?
C60A C61A 1.416(13) . ?
C61A C62A 1.361(14) . ?
C62A C63A 1.49(2) . ?
C63A C64A 1.32(3) . ?
C64A C65A 1.39(2) . ?
N1 C69 1.288(7) . ?
N1 C70 1.324(6) . ?
N1 C72 1.432(7) . ?
N2 C69 1.299(7) . ?
N2 C71 1.284(6) . ?
N2 C73 1.484(8) . ?
C70 C71 1.327(8) . ?

loop_
_platon_squeeze_void_nr
_platon_squeeze_void_average_x
_platon_squeeze_void_average_y
_platon_squeeze_void_average_z
_platon_squeeze_void_volume
_platon_squeeze_void_count_electrons
_platon_squeeze_void_content
1 0.005 0.500 0.000 250 67 ' '
2 0.036 0.000 0.500 250 67 ' '
